data_1542810
loop_
_publ_author_name
'Dubey, Ritesh'
'Desiraju, Gautam R.'

_publ_section_title
;
 Combinatorial selection of molecular conformations and supramolecular
 synthons in quercetin cocrystal landscapes: a route to ternary solids
;
_journal_issue 4
_journal_name_full IUCrJ
_journal_page_first 402
_journal_page_last 408
_journal_paper_doi 10.1107/S2052252515009884
_journal_volume 2
_journal_year 2015
_chemical_formula_sum 'C90 H63 N6 O14'
_chemical_formula_weight 1452.46
_chemical_name_systematic
;
 ?
;
_space_group_crystal_system triclinic
_space_group_IT_number 2
_space_group_name_Hall '-P 1'
_space_group_name_H-M_alt 'P -1'
_symmetry_space_group_name_Hall '-P 1'
_symmetry_space_group_name_H-M 'P -1'
_atom_sites_solution_hydrogens mixed
_audit_creation_method SHELXL-2013
_cell_angle_alpha 104.03
_cell_angle_beta 96.59
_cell_angle_gamma 104.04
_cell_formula_units_Z 2
_cell_length_a 12.664
_cell_length_b 13.235
_cell_length_c 22.191
_cell_measurement_temperature 150(2)
_cell_volume 3440.593
_computing_structure_refinement 'SHELXL-2013 (Sheldrick, 2013)'
_diffrn_ambient_temperature 150(2)
_diffrn_measured_fraction_theta_full 0.998
_diffrn_measured_fraction_theta_max 0.995
_diffrn_radiation_type MoK\a
_diffrn_radiation_wavelength 0.71073
_diffrn_reflns_av_R_equivalents 0.0959
_diffrn_reflns_av_unetI/netI 0.1251
_diffrn_reflns_laue_measured_fraction_full 0.998
_diffrn_reflns_laue_measured_fraction_max 0.995
_diffrn_reflns_limit_h_max 16
_diffrn_reflns_limit_h_min -16
_diffrn_reflns_limit_k_max 17
_diffrn_reflns_limit_k_min -17
_diffrn_reflns_limit_l_max 28
_diffrn_reflns_limit_l_min -28
_diffrn_reflns_number 35694
_diffrn_reflns_point_group_measured_fraction_full 0.998
_diffrn_reflns_point_group_measured_fraction_max 0.995
_diffrn_reflns_theta_full 25.242
_diffrn_reflns_theta_max 27.484
_diffrn_reflns_theta_min 3.064
_exptl_absorpt_coefficient_mu 0.096
_exptl_absorpt_correction_T_max 1.000
_exptl_absorpt_correction_T_min 0.724
_exptl_absorpt_correction_type multi-scan
_exptl_absorpt_process_details 'Jacobson, R. (1998) Private communication'
_exptl_crystal_colour Yellow
_exptl_crystal_density_diffrn 1.402
_exptl_crystal_description Plate
_exptl_crystal_F_000 1514
_exptl_crystal_size_max 0.300
_exptl_crystal_size_mid 0.200
_exptl_crystal_size_min 0.100
_refine_diff_density_max 0.676
_refine_diff_density_min -0.667
_refine_diff_density_rms 0.065
_refine_ls_extinction_method none
_refine_ls_goodness_of_fit_ref 1.018
_refine_ls_hydrogen_treatment mixed
_refine_ls_matrix_type full
_refine_ls_number_parameters 1037
_refine_ls_number_reflns 15699
_refine_ls_number_restraints 0
_refine_ls_restrained_S_all 1.018
_refine_ls_R_factor_all 0.1836
_refine_ls_R_factor_gt 0.0804
_refine_ls_shift/su_max 0.000
_refine_ls_shift/su_mean 0.000
_refine_ls_structure_factor_coef Fsqd
_refine_ls_weighting_details
;
 w=1/[\s^2^(Fo^2^)+(0.0849P)^2^]
 where P=(Fo^2^+2Fc^2^)/3
;
_refine_ls_weighting_scheme calc
_refine_ls_wR_factor_gt 0.1702
_refine_ls_wR_factor_ref 0.2131
_reflns_Friedel_coverage 0.000
_reflns_number_gt 7254
_reflns_number_total 15699
_reflns_threshold_expression 'I > 2\s(I)'
_cod_data_source_file lc5063.cif
_cod_data_source_block QDP_PYR
_cod_depositor_comments
;
The following automatic conversions were performed:

'_exptl_absorpt_correction_type' value 'Multi-scan' changed to
'multi-scan' according to
/usr/data/users/saulius/automatic-downloads/current/IUCr/lib/dictionaries/cif_core.dic
dictionary named 'cif_core.dic' version 2.4.2 from 2011-04-26.

Automatic conversion script
Id: cif_fix_values 4287 2015-11-16 14:04:37Z antanas 
;
_cod_original_cell_volume 3440.5
_cod_database_code 1542810
_publcif_datablock.id {9b149b40-6adf-464b-9441-3f40cbee8579}

_shelx_space_group_comment
;
The symmetry employed for this shelxl refinement is uniquely defined
by the following loop, which should always be used as a source of
symmetry information in preference to the above space-group names.
They are only intended as comments.
;
_shelx_estimated_absorpt_t_min 0.972
_shelx_estimated_absorpt_t_max 0.990
_shelxl_version_number 2013-2

loop_
_space_group_symop_operation_xyz
'x, y, z'
'-x, -y, -z'

loop_
_atom_site_label
_atom_site_type_symbol
_atom_site_fract_x
_atom_site_fract_y
_atom_site_fract_z
_atom_site_U_iso_or_equiv
_atom_site_adp_type
_atom_site_occupancy
_atom_site_site_symmetry_order
_atom_site_calc_flag
_atom_site_refinement_flags_posn
_atom_site_refinement_flags_adp
C72 C 0.2960(3) 0.4648(3) 0.00372(19) 0.0477(10) Uiso 1 1 d . .
H72 H 0.2256 0.4546 0.0159 0.057 Uiso 1 1 calc R U
C68 C 0.6979(3) 0.5416(3) 0.05715(19) 0.0467(10) Uiso 1 1 d . .
H68 H 0.7638 0.5573 0.0871 0.056 Uiso 1 1 calc R U
H37 H 0.424(3) 0.387(3) 0.4304(16) 0.051(11) Uiso 1 1 d . .
H48 H 0.735(3) 0.097(3) 0.1070(17) 0.059(12) Uiso 1 1 d . .
H49 H 0.715(3) 0.302(2) 0.0786(14) 0.029(9) Uiso 1 1 d . .
H8O H -0.043(3) 0.592(3) 0.4042(18) 0.049(12) Uiso 1 1 d . .
H9O H 0.301(3) 0.474(3) 0.2524(17) 0.051(12) Uiso 1 1 d . .
H36 H 0.403(4) 0.593(3) 0.415(2) 0.085(16) Uiso 1 1 d . .
H2O H 1.117(4) 0.449(4) 0.090(2) 0.104(18) Uiso 1 1 d . .
H6O H 0.823(3) -0.256(3) 0.2242(19) 0.067(14) Uiso 1 1 d . .
H4O H 1.151(4) 0.158(4) 0.091(2) 0.102(18) Uiso 1 1 d . .
H12O H 0.126(4) -0.175(4) 0.268(2) 0.096(16) Uiso 1 1 d . .
H11O H 0.318(5) 0.192(4) 0.263(3) 0.12(2) Uiso 1 1 d . .
H5O H 0.950(4) -0.204(4) 0.114(2) 0.094(17) Uiso 1 1 d . .
H1O H 0.797(4) 0.577(3) 0.263(2) 0.083(16) Uiso 1 1 d . .
H13O H -0.022(4) -0.245(4) 0.371(2) 0.098(18) Uiso 1 1 d . .
O7 O 0.91738(18) 0.26591(16) 0.20916(10) 0.0258(5) Uani 1 1 d . .
O4 O 1.0928(2) 0.13725(18) 0.11818(12) 0.0351(6) Uani 1 1 d . .
O1 O 0.8457(2) 0.60651(18) 0.23633(11) 0.0322(6) Uani 1 1 d . .
O3 O 1.1323(2) 0.33135(18) 0.09261(11) 0.0358(6) Uani 1 1 d . .
O6 O 0.7933(2) -0.2005(2) 0.24281(12) 0.0405(7) Uani 1 1 d . .
O5 O 0.9180(2) -0.20211(18) 0.15121(12) 0.0388(7) Uani 1 1 d . .
O2 O 1.0967(2) 0.5189(2) 0.10596(12) 0.0384(6) Uani 1 1 d . .
C9 C 0.9664(3) 0.1880(2) 0.18186(15) 0.0243(7) Uani 1 1 d . .
C2 C 0.8785(3) 0.4330(3) 0.22365(15) 0.0263(8) Uani 1 1 d . .
H2 H 0.8272 0.4126 0.2496 0.032 Uiso 1 1 calc R U
C10 C 0.9235(3) 0.0865(3) 0.19773(15) 0.0252(7) Uani 1 1 d . .
C7 C 1.0666(3) 0.3139(3) 0.12974(15) 0.0282(8) Uani 1 1 d . .
C6 C 1.0109(3) 0.3902(2) 0.15735(15) 0.0249(7) Uani 1 1 d . .
C13 C 0.8364(3) -0.1067(3) 0.22755(16) 0.0289(8) Uani 1 1 d . .
C1 C 0.9368(3) 0.3641(2) 0.19682(15) 0.0251(8) Uani 1 1 d . .
C8 C 1.0416(3) 0.2108(3) 0.14438(15) 0.0281(8) Uani 1 1 d . .
C4 C 0.9718(3) 0.5641(3) 0.17219(15) 0.0300(8) Uani 1 1 d . .
H4 H 0.9836 0.6332 0.1646 0.036 Uiso 1 1 calc R U
C11 C 0.9438(3) -0.0098(3) 0.16656(15) 0.0279(8) Uani 1 1 d . .
H11 H 0.9881 -0.0094 0.1348 0.034 Uiso 1 1 calc R U
C12 C 0.9009(3) -0.1057(3) 0.18079(15) 0.0273(8) Uani 1 1 d . .
C14 C 0.8143(3) -0.0126(3) 0.25776(16) 0.0306(8) Uani 1 1 d . .
H14 H 0.7691 -0.0136 0.2891 0.037 Uiso 1 1 calc R U
C3 C 0.8975(3) 0.5336(3) 0.21149(15) 0.0261(8) Uani 1 1 d . .
C15 C 0.8565(3) 0.0834(3) 0.24340(16) 0.0287(8) Uani 1 1 d . .
H15 H 0.8399 0.1476 0.2647 0.034 Uiso 1 1 calc R U
C5 C 1.0266(3) 0.4930(3) 0.14518(15) 0.0287(8) Uani 1 1 d . .
O8 O -0.0016(2) 0.61531(19) 0.37832(12) 0.0361(6) Uani 1 1 d . .
O11 O 0.2687(2) 0.15626(19) 0.27997(12) 0.0333(6) Uani 1 1 d . .
O14 O 0.06809(18) 0.27392(16) 0.35320(10) 0.0266(5) Uani 1 1 d . .
O10 O 0.3123(2) 0.35139(18) 0.25436(11) 0.0360(6) Uani 1 1 d . .
O12 O 0.0698(2) -0.18951(17) 0.30045(11) 0.0339(6) Uani 1 1 d . .
O13 O -0.0423(2) -0.1838(2) 0.39704(12) 0.0402(7) Uani 1 1 d . .
O9 O 0.2743(2) 0.5382(2) 0.26521(12) 0.0379(6) Uani 1 1 d . .
C22 C 0.2352(3) 0.3290(3) 0.28517(15) 0.0259(8) Uani 1 1 d . .
C21 C 0.1740(3) 0.4024(2) 0.30770(15) 0.0246(7) Uani 1 1 d . .
C23 C 0.2089(3) 0.2267(3) 0.29956(15) 0.0247(7) Uani 1 1 d . .
C19 C 0.1356(3) 0.5763(3) 0.32186(16) 0.0311(8) Uani 1 1 d . .
H19 H 0.1505 0.6465 0.3156 0.037 Uiso 1 1 calc R U
C24 C 0.1273(3) 0.2016(3) 0.33287(15) 0.0250(7) Uani 1 1 d . .
C25 C 0.0869(3) 0.1017(2) 0.35086(15) 0.0241(7) Uani 1 1 d . .
N4 N 0.9643(2) 0.2009(2) -0.05406(14) 0.0358(7) Uani 1 1 d . .
C27 C 0.0599(3) -0.0913(3) 0.33222(15) 0.0267(8) Uani 1 1 d . .
C16 C 0.0916(3) 0.3731(2) 0.34175(15) 0.0256(8) Uani 1 1 d . .
C17 C 0.0300(3) 0.4415(2) 0.36601(15) 0.0267(8) Uani 1 1 d . .
H17 H -0.0263 0.4193 0.3888 0.032 Uiso 1 1 calc R U
C26 C 0.1029(3) 0.0043(3) 0.31767(15) 0.0254(7) Uani 1 1 d . .
H26 H 0.1440 0.0037 0.2845 0.030 Uiso 1 1 calc R U
C30 C 0.0278(3) 0.1006(3) 0.39988(15) 0.0289(8) Uani 1 1 d . .
H30 H 0.0161 0.1662 0.4231 0.035 Uiso 1 1 calc R U
C18 C 0.0531(3) 0.5429(3) 0.35602(16) 0.0293(8) Uani 1 1 d . .
C52 C 0.9291(3) 0.1229(3) -0.02611(17) 0.0362(9) Uani 1 1 d . .
H52 H 0.9555 0.0605 -0.0353 0.043 Uiso 1 1 calc R U
C20 C 0.1940(3) 0.5065(3) 0.29788(16) 0.0284(8) Uani 1 1 d . .
C51 C 0.8560(3) 0.1295(3) 0.01544(16) 0.0326(8) Uani 1 1 d . .
H51 H 0.8339 0.0726 0.0345 0.039 Uiso 1 1 calc R U
C29 C -0.0144(3) 0.0053(3) 0.41524(16) 0.0310(8) Uani 1 1 d . .
H29 H -0.0539 0.0059 0.4491 0.037 Uiso 1 1 calc R U
N3 N 0.4657(3) 0.1930(2) 0.22988(14) 0.0401(8) Uani 1 1 d . .
C28 C 0.0009(3) -0.0899(3) 0.38156(16) 0.0287(8) Uani 1 1 d . .
C49 C 0.7375(3) 0.2320(3) 0.07313(17) 0.0331(9) Uani 1 1 d . .
C45 C 0.6250(3) 0.1801(3) 0.15173(16) 0.0323(8) Uani 1 1 d . .
C50 C 0.8147(3) 0.2185(3) 0.02949(15) 0.0304(8) Uani 1 1 d . .
C48 C 0.7032(3) 0.1663(3) 0.10793(16) 0.0334(9) Uani 1 1 d . .
C43 C 0.5132(3) 0.1122(3) 0.22110(16) 0.0371(9) Uani 1 1 d . .
H43 H 0.4922 0.0584 0.2424 0.045 Uiso 1 1 calc R U
C44 C 0.5909(3) 0.1022(3) 0.18289(16) 0.0358(9) Uani 1 1 d . .
H44 H 0.6209 0.0421 0.1779 0.043 Uiso 1 1 calc R U
C54 C 0.8529(3) 0.2991(3) 0.00071(16) 0.0366(9) Uani 1 1 d . .
H54 H 0.8282 0.3625 0.0091 0.044 Uiso 1 1 calc R U
C53 C 0.9264(3) 0.2876(3) -0.03983(17) 0.0401(10) Uani 1 1 d . .
H53 H 0.9513 0.3443 -0.0586 0.048 Uiso 1 1 calc R U
C46 C 0.5790(3) 0.2661(3) 0.16236(18) 0.0409(10) Uani 1 1 d . .
H46 H 0.6015 0.3233 0.1436 0.049 Uiso 1 1 calc R U
C47 C 0.5000(3) 0.2684(3) 0.20048(18) 0.0433(10) Uani 1 1 d . .
H47 H 0.4683 0.3273 0.2061 0.052 Uiso 1 1 calc R U
N1 N 0.7018(2) 0.5533(2) 0.30844(13) 0.0313(7) Uani 1 1 d . .
N2 N 0.1331(2) 0.4277(2) 0.54080(13) 0.0334(7) Uani 1 1 d . .
C36 C 0.4332(3) 0.5286(3) 0.40918(16) 0.0324(9) Uani 1 1 d . .
C38 C 0.3042(3) 0.4466(3) 0.47138(15) 0.0284(8) Uani 1 1 d . .
C32 C 0.5788(3) 0.4533(3) 0.36100(16) 0.0358(9) Uani 1 1 d . .
H32 H 0.5563 0.3900 0.3746 0.043 Uiso 1 1 calc R U
C35 C 0.6496(3) 0.6302(3) 0.32030(17) 0.0356(9) Uani 1 1 d . .
H35 H 0.6740 0.6926 0.3061 0.043 Uiso 1 1 calc R U
C37 C 0.3947(3) 0.4515(3) 0.43540(16) 0.0313(8) Uani 1 1 d . .
C33 C 0.5247(3) 0.5334(3) 0.37335(16) 0.0301(8) Uani 1 1 d . .
C39 C 0.2504(3) 0.5264(3) 0.48437(16) 0.0335(9) Uani 1 1 d . .
H39 H 0.2711 0.5892 0.4700 0.040 Uiso 1 1 calc R U
C41 C 0.1856(3) 0.3512(3) 0.52799(16) 0.0330(9) Uani 1 1 d . .
H41 H 0.1640 0.2898 0.5435 0.040 Uiso 1 1 calc R U
C42 C 0.2696(3) 0.3567(3) 0.49344(16) 0.0322(8) Uani 1 1 d . .
H42 H 0.3035 0.2994 0.4848 0.039 Uiso 1 1 calc R U
C31 C 0.6653(3) 0.4666(3) 0.32887(17) 0.0365(9) Uani 1 1 d . .
H31 H 0.7011 0.4108 0.3207 0.044 Uiso 1 1 calc R U
C34 C 0.5624(3) 0.6236(3) 0.35213(17) 0.0359(9) Uani 1 1 d . .
H34 H 0.5280 0.6806 0.3596 0.043 Uiso 1 1 calc R U
C40 C 0.1660(3) 0.5134(3) 0.51861(16) 0.0363(9) Uani 1 1 d . .
H40 H 0.1291 0.5685 0.5269 0.044 Uiso 1 1 calc R U
N5 N 0.2103(3) 0.8224(2) 0.21614(15) 0.0426(8) Uani 1 1 d . .
N6 N 0.7524(3) 0.8407(2) -0.04139(15) 0.0401(8) Uani 1 1 d . .
C65 C 0.7566(3) 0.8043(3) 0.00896(19) 0.0460(10) Uani 1 1 d . .
H65 H 0.8175 0.7776 0.0193 0.055 Uiso 1 1 calc R U
C58 C 0.3109(5) 0.8868(4) 0.1421(2) 0.0739(17) Uani 1 1 d . .
H58 H 0.3220 0.9348 0.1163 0.089 Uiso 1 1 calc R U
C62 C 0.5871(3) 0.8407(4) 0.0325(2) 0.0602(14) Uani 1 1 d . .
C55 C 0.2706(4) 0.7541(3) 0.2141(2) 0.0572(13) Uani 1 1 d . .
H55 H 0.2568 0.7047 0.2389 0.069 Uiso 1 1 calc R U
C64 C 0.6650(4) 0.8748(3) -0.0547(2) 0.0523(11) Uani 1 1 d . .
H64 H 0.6584 0.8993 -0.0914 0.063 Uiso 1 1 calc R U
C59 C 0.2303(4) 0.8888(3) 0.18050(19) 0.0533(12) Uani 1 1 d . .
H59 H 0.1887 0.9397 0.1808 0.064 Uiso 1 1 calc R U
C66 C 0.6779(4) 0.8026(3) 0.0477(2) 0.0541(12) Uani 1 1 d . .
H66 H 0.6854 0.7761 0.0837 0.065 Uiso 1 1 calc R U
C60 C 0.4664(6) 0.8094(5) 0.1042(3) 0.151(4) Uani 1 1 d . .
C56 C 0.3520(4) 0.7490(4) 0.1786(2) 0.0689(15) Uani 1 1 d . .
H56 H 0.3928 0.6979 0.1803 0.083 Uiso 1 1 calc R U
C61 C 0.4977(5) 0.8423(6) 0.0694(3) 0.127(3) Uani 1 1 d . .
C57 C 0.3747(5) 0.8147(4) 0.1418(2) 0.0747(17) Uani 1 1 d . .
C63 C 0.5841(4) 0.8773(4) -0.0198(2) 0.0688(15) Uani 1 1 d . .
H63 H 0.5249 0.9048 -0.0319 0.083 Uiso 1 1 calc R U
C93 C 0.4869(3) 0.8602(3) 0.48052(18) 0.0369(9) Uani 1 1 d . .
C80 C 0.4653(4) 0.8725(3) 0.41862(19) 0.0446(10) Uani 1 1 d . .
C89 C 0.4195(3) 0.8279(3) 0.57593(18) 0.0390(9) Uani 1 1 d . .
C76 C 0.5978(3) 0.8747(3) 0.51029(19) 0.0414(10) Uani 1 1 d . .
C92 C 0.3988(3) 0.8363(3) 0.51379(17) 0.0374(9) Uani 1 1 d . .
C91 C 0.6159(3) 0.8654(3) 0.57330(19) 0.0417(10) Uani 1 1 d . .
H91 H 0.6894 0.8758 0.5938 0.050 Uiso 1 1 calc R U
C83 C 0.2714(4) 0.8362(3) 0.4232(2) 0.0521(12) Uani 1 1 d . .
H83 H 0.1981 0.8285 0.4035 0.063 Uiso 1 1 calc R U
C90 C 0.5323(3) 0.8426(3) 0.60448(18) 0.0408(10) Uani 1 1 d . .
H90 H 0.5478 0.8359 0.6460 0.049 Uiso 1 1 calc R U
C87 C 0.2244(4) 0.7978(3) 0.5798(2) 0.0524(11) Uani 1 1 d . .
H87 H 0.1656 0.7859 0.6025 0.063 Uiso 1 1 calc R U
C88 C 0.3318(4) 0.8076(3) 0.6079(2) 0.0482(11) Uani 1 1 d . .
H88 H 0.3454 0.8004 0.6495 0.058 Uiso 1 1 calc R U
C78 C 0.6606(4) 0.9099(3) 0.4164(2) 0.0597(13) Uani 1 1 d . .
H78 H 0.7195 0.9256 0.3942 0.072 Uiso 1 1 calc R U
C82 C 0.3536(4) 0.8581(3) 0.3914(2) 0.0535(12) Uani 1 1 d . .
H82 H 0.3370 0.8642 0.3498 0.064 Uiso 1 1 calc R U
C84 C 0.2885(3) 0.8239(3) 0.48470(19) 0.0423(10) Uani 1 1 d . .
C86 C 0.2035(3) 0.8053(3) 0.5194(2) 0.0493(11) Uani 1 1 d . .
H86 H 0.1297 0.7977 0.5005 0.059 Uiso 1 1 calc R U
C77 C 0.6837(4) 0.9000(3) 0.4773(2) 0.0493(11) Uani 1 1 d . .
H77 H 0.7580 0.9105 0.4964 0.059 Uiso 1 1 calc R U
C79 C 0.5541(4) 0.8975(3) 0.3878(2) 0.0560(12) Uani 1 1 d . .
H79 H 0.5409 0.9059 0.3466 0.067 Uiso 1 1 calc R U
C69 C 0.5932(3) 0.5249(3) 0.07733(18) 0.0364(9) Uani 1 1 d . .
C70 C 0.4964(3) 0.5031(3) 0.03185(16) 0.0315(8) Uani 1 1 d . .
C71 C 0.3922(3) 0.4862(3) 0.05060(17) 0.0377(9) Uani 1 1 d . .
C73 C 0.3871(3) 0.4916(3) 0.11384(19) 0.0495(11) Uani 1 1 d . .
H73 H 0.3172 0.4786 0.1267 0.059 Uiso 1 1 calc R U
C75 C 0.5842(3) 0.5326(3) 0.13992(18) 0.0422(10) Uani 1 1 d . .
H75 H 0.6494 0.5499 0.1706 0.051 Uiso 1 1 calc R U
C74 C 0.4832(3) 0.5158(3) 0.15835(19) 0.0462(10) Uani 1 1 d . .
H74 H 0.4788 0.5205 0.2014 0.055 Uiso 1 1 calc R U

loop_
_atom_site_aniso_label
_atom_site_aniso_U_11
_atom_site_aniso_U_22
_atom_site_aniso_U_33
_atom_site_aniso_U_23
_atom_site_aniso_U_13
_atom_site_aniso_U_12
O7 0.0285(13) 0.0224(11) 0.0305(13) 0.0108(10) 0.0125(10) 0.0080(10)
O4 0.0412(16) 0.0298(13) 0.0472(16) 0.0170(12) 0.0259(13) 0.0192(12)
O1 0.0361(15) 0.0277(13) 0.0410(15) 0.0139(11) 0.0170(12) 0.0149(12)
O3 0.0435(16) 0.0326(13) 0.0434(15) 0.0199(12) 0.0253(13) 0.0155(12)
O6 0.0517(18) 0.0281(13) 0.0550(17) 0.0224(13) 0.0302(14) 0.0155(13)
O5 0.0586(18) 0.0265(13) 0.0427(16) 0.0145(12) 0.0269(14) 0.0197(13)
O2 0.0475(17) 0.0353(14) 0.0480(16) 0.0239(13) 0.0309(13) 0.0179(13)
C9 0.0255(19) 0.0222(16) 0.0258(18) 0.0061(14) 0.0049(15) 0.0084(15)
C2 0.0251(19) 0.0294(18) 0.0289(18) 0.0121(15) 0.0104(15) 0.0096(16)
C10 0.0249(19) 0.0268(17) 0.0270(18) 0.0108(15) 0.0067(15) 0.0087(15)
C7 0.032(2) 0.0285(18) 0.0265(18) 0.0102(15) 0.0137(16) 0.0063(16)
C6 0.0269(19) 0.0246(17) 0.0246(17) 0.0097(14) 0.0063(15) 0.0064(15)
C13 0.029(2) 0.0299(18) 0.033(2) 0.0173(16) 0.0102(16) 0.0086(16)
C1 0.0265(19) 0.0226(17) 0.0254(18) 0.0099(14) 0.0043(15) 0.0024(15)
C8 0.033(2) 0.0251(17) 0.0290(19) 0.0084(15) 0.0104(16) 0.0103(16)
C4 0.034(2) 0.0260(18) 0.035(2) 0.0119(16) 0.0133(17) 0.0102(17)
C11 0.030(2) 0.0289(18) 0.0292(19) 0.0103(15) 0.0125(16) 0.0116(16)
C12 0.034(2) 0.0247(17) 0.0278(18) 0.0109(15) 0.0091(16) 0.0118(16)
C14 0.031(2) 0.0319(19) 0.034(2) 0.0110(16) 0.0202(16) 0.0116(17)
C3 0.030(2) 0.0234(17) 0.0278(18) 0.0092(14) 0.0103(15) 0.0084(16)
C15 0.033(2) 0.0233(17) 0.0335(19) 0.0084(15) 0.0121(16) 0.0121(16)
C5 0.032(2) 0.0285(18) 0.0287(18) 0.0123(15) 0.0135(16) 0.0058(16)
O8 0.0450(16) 0.0280(13) 0.0483(16) 0.0163(12) 0.0288(14) 0.0190(12)
O11 0.0326(15) 0.0311(13) 0.0471(16) 0.0186(12) 0.0187(13) 0.0162(12)
O14 0.0282(13) 0.0240(12) 0.0333(13) 0.0121(10) 0.0136(11) 0.0099(11)
O10 0.0387(15) 0.0344(13) 0.0449(15) 0.0185(12) 0.0240(13) 0.0134(12)
O12 0.0396(15) 0.0255(13) 0.0418(15) 0.0114(11) 0.0190(13) 0.0114(12)
O13 0.0508(18) 0.0295(14) 0.0544(17) 0.0228(13) 0.0303(14) 0.0164(13)
O9 0.0401(16) 0.0321(14) 0.0543(17) 0.0227(13) 0.0297(13) 0.0137(13)
C22 0.0230(19) 0.0309(18) 0.0266(18) 0.0121(15) 0.0061(15) 0.0080(16)
C21 0.0265(19) 0.0221(16) 0.0273(18) 0.0111(14) 0.0074(15) 0.0053(15)
C23 0.0222(18) 0.0263(17) 0.0284(18) 0.0087(15) 0.0090(15) 0.0092(15)
C19 0.034(2) 0.0251(17) 0.036(2) 0.0120(16) 0.0132(17) 0.0054(16)
C24 0.0227(18) 0.0246(17) 0.0283(18) 0.0060(14) 0.0052(15) 0.0088(15)
C25 0.0204(18) 0.0267(17) 0.0278(18) 0.0115(15) 0.0070(15) 0.0062(15)
N4 0.0395(19) 0.0366(17) 0.0392(18) 0.0139(14) 0.0195(15) 0.0161(15)
C27 0.0263(19) 0.0264(18) 0.0301(19) 0.0079(15) 0.0080(15) 0.0111(16)
C16 0.028(2) 0.0237(17) 0.0267(18) 0.0110(15) 0.0046(15) 0.0070(16)
C17 0.0257(19) 0.0259(17) 0.0306(19) 0.0095(15) 0.0105(15) 0.0072(15)
C26 0.0235(18) 0.0300(18) 0.0261(18) 0.0117(15) 0.0086(15) 0.0084(16)
C30 0.033(2) 0.0296(18) 0.0299(19) 0.0126(15) 0.0111(16) 0.0123(16)
C18 0.037(2) 0.0257(18) 0.0320(19) 0.0130(15) 0.0143(17) 0.0131(17)
C52 0.043(2) 0.033(2) 0.039(2) 0.0122(17) 0.0158(18) 0.0180(19)
C20 0.0254(19) 0.0251(17) 0.0324(19) 0.0068(15) 0.0078(16) 0.0032(16)
C51 0.034(2) 0.034(2) 0.032(2) 0.0106(16) 0.0127(17) 0.0095(18)
C29 0.033(2) 0.0320(19) 0.035(2) 0.0151(16) 0.0161(17) 0.0130(17)
N3 0.041(2) 0.0359(18) 0.0440(19) 0.0079(15) 0.0200(16) 0.0089(16)
C28 0.029(2) 0.0292(18) 0.036(2) 0.0172(16) 0.0123(16) 0.0121(16)
C49 0.034(2) 0.032(2) 0.034(2) 0.0042(17) 0.0114(17) 0.0116(18)
C45 0.029(2) 0.036(2) 0.0291(19) 0.0039(16) 0.0073(16) 0.0089(17)
C50 0.031(2) 0.036(2) 0.0249(18) 0.0061(16) 0.0093(16) 0.0111(17)
C48 0.027(2) 0.039(2) 0.031(2) 0.0038(17) 0.0051(16) 0.0096(18)
C43 0.037(2) 0.038(2) 0.037(2) 0.0119(17) 0.0146(18) 0.0062(19)
C44 0.034(2) 0.038(2) 0.036(2) 0.0095(17) 0.0088(17) 0.0113(18)
C54 0.048(2) 0.033(2) 0.038(2) 0.0118(17) 0.0162(19) 0.0218(19)
C53 0.051(3) 0.035(2) 0.045(2) 0.0192(18) 0.024(2) 0.017(2)
C46 0.043(2) 0.036(2) 0.046(2) 0.0102(18) 0.024(2) 0.0103(19)
C47 0.051(3) 0.036(2) 0.051(2) 0.0146(19) 0.027(2) 0.017(2)
N1 0.0292(17) 0.0304(16) 0.0376(17) 0.0110(14) 0.0164(14) 0.0081(14)
N2 0.0355(18) 0.0321(16) 0.0355(17) 0.0111(14) 0.0167(14) 0.0087(15)
C36 0.031(2) 0.035(2) 0.032(2) 0.0080(17) 0.0119(17) 0.0091(18)
C38 0.0252(19) 0.0334(19) 0.0250(18) 0.0055(15) 0.0096(15) 0.0059(16)
C32 0.037(2) 0.031(2) 0.040(2) 0.0114(17) 0.0169(18) 0.0050(18)
C35 0.041(2) 0.035(2) 0.042(2) 0.0194(17) 0.0231(19) 0.0153(19)
C37 0.032(2) 0.034(2) 0.030(2) 0.0086(17) 0.0104(17) 0.0109(18)
C33 0.028(2) 0.0308(19) 0.0291(19) 0.0036(15) 0.0085(16) 0.0059(17)
C39 0.043(2) 0.0313(19) 0.031(2) 0.0143(16) 0.0137(18) 0.0101(18)
C41 0.041(2) 0.0264(18) 0.033(2) 0.0106(16) 0.0134(17) 0.0073(17)
C42 0.035(2) 0.0293(19) 0.037(2) 0.0099(16) 0.0173(17) 0.0136(17)
C31 0.042(2) 0.0274(19) 0.044(2) 0.0114(17) 0.0187(19) 0.0108(18)
C34 0.040(2) 0.0314(19) 0.044(2) 0.0137(17) 0.0204(19) 0.0154(18)
C40 0.042(2) 0.038(2) 0.036(2) 0.0132(17) 0.0179(18) 0.0173(19)
N5 0.051(2) 0.0333(17) 0.044(2) 0.0093(15) 0.0238(17) 0.0089(16)
N6 0.042(2) 0.0370(18) 0.050(2) 0.0164(16) 0.0217(17) 0.0162(16)
C65 0.041(2) 0.053(2) 0.056(3) 0.022(2) 0.024(2) 0.021(2)
C58 0.105(4) 0.060(3) 0.035(3) 0.017(2) 0.021(3) -0.023(3)
C62 0.031(3) 0.066(3) 0.058(3) -0.020(2) 0.017(2) -0.001(2)
C55 0.077(3) 0.044(2) 0.071(3) 0.026(2) 0.048(3) 0.030(2)
C64 0.050(3) 0.050(3) 0.054(3) 0.005(2) 0.009(2) 0.018(2)
C59 0.073(3) 0.045(2) 0.041(2) 0.014(2) 0.013(2) 0.011(2)
C66 0.056(3) 0.061(3) 0.046(3) 0.018(2) 0.025(2) 0.008(2)
C60 0.133(6) 0.126(5) 0.088(4) -0.066(4) 0.085(5) -0.093(5)
C56 0.066(3) 0.054(3) 0.090(4) 0.007(3) 0.049(3) 0.020(3)
C61 0.063(4) 0.145(6) 0.084(4) -0.067(4) 0.050(3) -0.051(4)
C57 0.082(4) 0.052(3) 0.064(3) -0.012(3) 0.042(3) -0.014(3)
C63 0.047(3) 0.087(4) 0.064(3) -0.008(3) 0.004(3) 0.033(3)
C93 0.043(2) 0.0214(18) 0.041(2) -0.0004(16) 0.0035(19) 0.0113(18)
C80 0.062(3) 0.0235(19) 0.043(2) 0.0028(17) 0.003(2) 0.013(2)
C89 0.043(2) 0.0266(19) 0.047(2) 0.0051(17) 0.009(2) 0.0142(18)
C76 0.051(3) 0.0228(18) 0.048(2) 0.0040(17) 0.010(2) 0.0110(19)
C92 0.042(2) 0.0236(18) 0.040(2) -0.0007(16) -0.0013(19) 0.0116(18)
C91 0.037(2) 0.034(2) 0.051(3) 0.0076(19) -0.001(2) 0.0120(19)
C83 0.057(3) 0.040(2) 0.050(3) 0.002(2) -0.013(2) 0.018(2)
C90 0.046(3) 0.038(2) 0.039(2) 0.0094(18) 0.002(2) 0.017(2)
C87 0.051(3) 0.040(2) 0.067(3) 0.011(2) 0.014(2) 0.017(2)
C88 0.057(3) 0.039(2) 0.049(3) 0.008(2) 0.013(2) 0.018(2)
C78 0.085(4) 0.032(2) 0.063(3) 0.011(2) 0.031(3) 0.012(3)
C82 0.080(4) 0.038(2) 0.037(2) 0.0044(19) -0.009(2) 0.021(2)
C84 0.046(3) 0.029(2) 0.046(2) 0.0018(18) -0.004(2) 0.015(2)
C86 0.038(2) 0.040(2) 0.067(3) 0.006(2) 0.003(2) 0.016(2)
C77 0.048(3) 0.033(2) 0.064(3) 0.008(2) 0.015(2) 0.008(2)
C79 0.083(4) 0.034(2) 0.051(3) 0.010(2) 0.013(3) 0.017(3)
C69 0.031(2) 0.037(2) 0.044(2) 0.0137(18) 0.0089(18) 0.0102(18)
C70 0.029(2) 0.0287(18) 0.038(2) 0.0099(17) 0.0090(17) 0.0092(17)
C71 0.034(2) 0.044(2) 0.036(2) 0.0101(18) 0.0088(18) 0.0111(19)
C73 0.036(2) 0.065(3) 0.049(3) 0.018(2) 0.016(2) 0.009(2)
C75 0.044(3) 0.043(2) 0.038(2) 0.0093(19) 0.0083(19) 0.013(2)
C74 0.048(3) 0.054(3) 0.039(2) 0.017(2) 0.014(2) 0.012(2)

loop_
_atom_type_symbol
_atom_type_description
_atom_type_scat_dispersion_real
_atom_type_scat_dispersion_imag
_atom_type_scat_source
C C 0.0033 0.0016 'International Tables Vol C Tables 4.2.6.8 and 6.1.1.4'
H H 0.0000 0.0000 'International Tables Vol C Tables 4.2.6.8 and 6.1.1.4'
N N 0.0061 0.0033 'International Tables Vol C Tables 4.2.6.8 and 6.1.1.4'
O O 0.0106 0.0060 'International Tables Vol C Tables 4.2.6.8 and 6.1.1.4'

loop_
_geom_angle_atom_site_label_1
_geom_angle_atom_site_label_2
_geom_angle_atom_site_label_3
_geom_angle
_geom_angle_site_symmetry_1
C68 C72 C71 122.1(4) 2_665
C68 C72 H72 119.0 2_665
C71 C72 H72 119.0 .
C72 C68 C69 120.7(4) 2_665
C72 C68 H68 119.6 2_665
C69 C68 H68 119.6 .
C1 O7 C9 121.9(2) .
C8 O4 H4O 119(3) .
C3 O1 H1O 110(3) .
C13 O6 H6O 112(2) .
C12 O5 H5O 116(3) .
C5 O2 H2O 102(3) .
C8 C9 O7 120.0(3) .
C8 C9 C10 128.9(3) .
O7 C9 C10 111.1(3) .
C1 C2 C3 117.7(3) .
C1 C2 H2 121.1 .
C3 C2 H2 121.1 .
C11 C10 C15 118.1(3) .
C11 C10 C9 121.8(3) .
C15 C10 C9 120.0(3) .
O3 C7 C6 123.1(3) .
O3 C7 C8 119.8(3) .
C6 C7 C8 117.1(3) .
C1 C6 C5 117.9(3) .
C1 C6 C7 119.9(3) .
C5 C6 C7 122.2(3) .
O6 C13 C14 119.8(3) .
O6 C13 C12 120.8(3) .
C14 C13 C12 119.4(3) .
O7 C1 C2 117.0(3) .
O7 C1 C6 120.3(3) .
C2 C1 C6 122.7(3) .
O4 C8 C9 121.4(3) .
O4 C8 C7 117.8(3) .
C9 C8 C7 120.8(3) .
C5 C4 C3 119.2(3) .
C5 C4 H4 120.4 .
C3 C4 H4 120.4 .
C12 C11 C10 121.4(3) .
C12 C11 H11 119.3 .
C10 C11 H11 119.3 .
O5 C12 C11 123.5(3) .
O5 C12 C13 116.9(3) .
C11 C12 C13 119.6(3) .
C13 C14 C15 121.2(3) .
C13 C14 H14 119.4 .
C15 C14 H14 119.4 .
O1 C3 C2 121.9(3) .
O1 C3 C4 116.4(3) .
C2 C3 C4 121.7(3) .
C14 C15 C10 120.2(3) .
C14 C15 H15 119.9 .
C10 C15 H15 119.9 .
O2 C5 C4 120.6(3) .
O2 C5 C6 118.7(3) .
C4 C5 C6 120.7(3) .
C18 O8 H8O 110(2) .
C23 O11 H11O 104(4) .
C16 O14 C24 120.9(2) .
C27 O12 H12O 107(2) .
C28 O13 H13O 111(3) .
C20 O9 H9O 103(2) .
O10 C22 C21 122.7(3) .
O10 C22 C23 119.9(3) .
C21 C22 C23 117.4(3) .
C16 C21 C20 117.6(3) .
C16 C21 C22 119.7(3) .
C20 C21 C22 122.7(3) .
C24 C23 O11 120.9(3) .
C24 C23 C22 120.7(3) .
O11 C23 C22 118.4(3) .
C20 C19 C18 119.2(3) .
C20 C19 H19 120.4 .
C18 C19 H19 120.4 .
C23 C24 O14 120.5(3) .
C23 C24 C25 128.8(3) .
O14 C24 C25 110.6(3) .
C30 C25 C26 118.2(3) .
C30 C25 C24 120.8(3) .
C26 C25 C24 120.9(3) .
C53 N4 C52 117.2(3) .
O12 C27 C26 124.0(3) .
O12 C27 C28 116.7(3) .
C26 C27 C28 119.2(3) .
O14 C16 C17 116.5(3) .
O14 C16 C21 120.8(3) .
C17 C16 C21 122.7(3) .
C18 C17 C16 117.8(3) .
C18 C17 H17 121.1 .
C16 C17 H17 121.1 .
C27 C26 C25 121.2(3) .
C27 C26 H26 119.4 .
C25 C26 H26 119.4 .
C29 C30 C25 120.9(3) .
C29 C30 H30 119.6 .
C25 C30 H30 119.6 .
O8 C18 C17 122.1(3) .
O8 C18 C19 116.3(3) .
C17 C18 C19 121.6(3) .
N4 C52 C51 122.7(3) .
N4 C52 H52 118.7 .
C51 C52 H52 118.7 .
O9 C20 C19 119.7(3) .
O9 C20 C21 119.2(3) .
C19 C20 C21 121.1(3) .
C52 C51 C50 120.4(3) .
C52 C51 H51 119.8 .
C50 C51 H51 119.8 .
C28 C29 C30 120.1(3) .
C28 C29 H29 120.0 .
C30 C29 H29 120.0 .
C43 N3 C47 115.9(3) .
C29 C28 O13 119.3(3) .
C29 C28 C27 120.4(3) .
O13 C28 C27 120.3(3) .
C48 C49 C50 125.8(3) .
C48 C49 H49 119.4(18) .
C50 C49 H49 114.6(18) .
C46 C45 C44 116.6(3) .
C46 C45 C48 123.5(3) .
C44 C45 C48 119.9(3) .
C51 C50 C54 116.1(3) .
C51 C50 C49 123.8(3) .
C54 C50 C49 120.0(3) .
C49 C48 C45 125.6(3) .
C49 C48 H48 120(2) .
C45 C48 H48 114(2) .
N3 C43 C44 123.9(3) .
N3 C43 H43 118.0 .
C44 C43 H43 118.0 .
C43 C44 C45 119.8(3) .
C43 C44 H44 120.1 .
C45 C44 H44 120.1 .
C53 C54 C50 120.4(3) .
C53 C54 H54 119.8 .
C50 C54 H54 119.8 .
N4 C53 C54 123.2(3) .
N4 C53 H53 118.4 .
C54 C53 H53 118.4 .
C47 C46 C45 119.6(4) .
C47 C46 H46 120.2 .
C45 C46 H46 120.2 .
N3 C47 C46 124.1(4) .
N3 C47 H47 118.0 .
C46 C47 H47 118.0 .
C31 N1 C35 116.8(3) .
C41 N2 C40 116.8(3) .
C37 C36 C33 125.4(4) .
C37 C36 H36 120(3) .
C33 C36 H36 114(3) .
C39 C38 C42 117.7(3) .
C39 C38 C37 123.7(3) .
C42 C38 C37 118.6(3) .
C31 C32 C33 119.3(3) .
C31 C32 H32 120.4 .
C33 C32 H32 120.4 .
N1 C35 C34 123.2(3) .
N1 C35 H35 118.4 .
C34 C35 H35 118.4 .
C36 C37 C38 125.7(3) .
C36 C37 H37 121(2) .
C38 C37 H37 113(2) .
C32 C33 C34 117.1(3) .
C32 C33 C36 123.6(3) .
C34 C33 C36 119.3(3) .
C38 C39 C40 118.9(3) .
C38 C39 H39 120.5 .
C40 C39 H39 120.5 .
N2 C41 C42 123.4(3) .
N2 C41 H41 118.3 .
C42 C41 H41 118.3 .
C41 C42 C38 119.5(3) .
C41 C42 H42 120.3 .
C38 C42 H42 120.3 .
N1 C31 C32 123.9(3) .
N1 C31 H31 118.1 .
C32 C31 H31 118.1 .
C35 C34 C33 119.8(3) .
C35 C34 H34 120.1 .
C33 C34 H34 120.1 .
N2 C40 C39 123.8(3) .
N2 C40 H40 118.1 .
C39 C40 H40 118.1 .
C55 N5 C59 116.3(4) .
C65 N6 C64 115.6(4) .
N6 C65 C66 124.2(4) .
N6 C65 H65 117.9 .
C66 C65 H65 117.9 .
C57 C58 C59 120.1(4) .
C57 C58 H58 119.9 .
C59 C58 H58 119.9 .
C63 C62 C66 116.3(4) .
C63 C62 C61 120.0(6) .
C66 C62 C61 123.8(6) .
N5 C55 C56 124.6(4) .
N5 C55 H55 117.7 .
C56 C55 H55 117.7 .
N6 C64 C63 124.8(5) .
N6 C64 H64 117.6 .
C63 C64 H64 117.6 .
N5 C59 C58 122.2(4) .
N5 C59 H59 118.9 .
C58 C59 H59 118.9 .
C65 C66 C62 118.5(4) .
C65 C66 H66 120.8 .
C62 C66 H66 120.8 .
C61 C60 C57 138.1(11) .
C57 C56 C55 121.0(5) .
C57 C56 H56 119.5 .
C55 C56 H56 119.5 .
C60 C61 C62 139.7(11) .
C56 C57 C58 115.7(4) .
C56 C57 C60 120.2(6) .
C58 C57 C60 124.1(6) .
C64 C63 C62 120.5(5) .
C64 C63 H63 119.7 .
C62 C63 H63 119.7 .
C92 C93 C80 120.4(4) .
C92 C93 C76 119.4(4) .
C80 C93 C76 120.1(4) .
C79 C80 C82 123.4(4) .
C79 C80 C93 118.7(4) .
C82 C80 C93 117.8(4) .
C88 C89 C92 119.6(4) .
C88 C89 C90 122.2(4) .
C92 C89 C90 118.2(4) .
C77 C76 C93 118.7(4) .
C77 C76 C91 123.1(4) .
C93 C76 C91 118.2(4) .
C89 C92 C93 121.0(4) .
C89 C92 C84 119.5(4) .
C93 C92 C84 119.5(4) .
C90 C91 C76 122.1(4) .
C90 C91 H91 118.9 .
C76 C91 H91 118.9 .
C82 C83 C84 123.0(4) .
C82 C83 H83 118.5 .
C84 C83 H83 118.5 .
C91 C90 C89 121.1(4) .
C91 C90 H90 119.4 .
C89 C90 H90 119.4 .
C86 C87 C88 120.1(4) .
C86 C87 H87 120.0 .
C88 C87 H87 120.0 .
C87 C88 C89 120.7(4) .
C87 C88 H88 119.6 .
C89 C88 H88 119.6 .
C79 C78 C77 121.3(5) .
C79 C78 H78 119.3 .
C77 C78 H78 119.3 .
C83 C82 C80 121.3(4) .
C83 C82 H82 119.3 .
C80 C82 H82 119.3 .
C86 C84 C83 123.4(4) .
C86 C84 C92 118.7(4) .
C83 C84 C92 117.9(4) .
C87 C86 C84 121.5(4) .
C87 C86 H86 119.3 .
C84 C86 H86 119.3 .
C78 C77 C76 120.3(4) .
C78 C77 H77 119.9 .
C76 C77 H77 119.9 .
C78 C79 C80 120.9(5) .
C78 C79 H79 119.6 .
C80 C79 H79 119.6 .
C75 C69 C70 119.4(3) .
C75 C69 C68 122.2(4) .
C70 C69 C68 118.4(3) .
C70 C70 C71 120.1(4) 2_665
C70 C70 C69 120.4(4) 2_665
C71 C70 C69 119.5(3) .
C73 C71 C70 119.0(3) .
C73 C71 C72 122.8(4) .
C70 C71 C72 118.2(3) .
C74 C73 C71 120.9(4) .
C74 C73 H73 119.5 .
C71 C73 H73 119.5 .
C74 C75 C69 121.4(4) .
C74 C75 H75 119.3 .
C69 C75 H75 119.3 .
C75 C74 C73 119.8(4) .
C75 C74 H74 120.1 .
C73 C74 H74 120.1 .

loop_
_geom_bond_atom_site_label_1
_geom_bond_atom_site_label_2
_geom_bond_distance
_geom_bond_site_symmetry_2
C72 C68 1.345(5) 2_665
C72 C71 1.430(5) .
C72 H72 0.9500 .
C68 C72 1.345(5) 2_665
C68 C69 1.431(5) .
C68 H68 0.9500 .
O7 C1 1.362(4) .
O7 C9 1.381(4) .
O4 C8 1.351(4) .
O4 H4O 1.02(5) .
O1 C3 1.340(4) .
O1 H1O 0.99(4) .
O3 C7 1.258(4) .
O6 C13 1.368(4) .
O6 H6O 0.94(4) .
O5 C12 1.366(4) .
O5 H5O 0.97(5) .
O2 C5 1.356(4) .
O2 H2O 1.01(5) .
C9 C8 1.362(4) .
C9 C10 1.464(4) .
C2 C1 1.377(4) .
C2 C3 1.393(4) .
C2 H2 0.9500 .
C10 C11 1.393(4) .
C10 C15 1.396(4) .
C7 C6 1.428(4) .
C7 C8 1.448(4) .
C6 C1 1.395(4) .
C6 C5 1.422(4) .
C13 C14 1.373(4) .
C13 C12 1.393(4) .
C4 C5 1.366(4) .
C4 C3 1.408(4) .
C4 H4 0.9500 .
C11 C12 1.380(4) .
C11 H11 0.9500 .
C14 C15 1.382(4) .
C14 H14 0.9500 .
C15 H15 0.9500 .
O8 C18 1.347(4) .
O8 H8O 0.88(4) .
O11 C23 1.361(4) .
O11 H11O 0.87(5) .
O14 C16 1.365(4) .
O14 C24 1.378(4) .
O10 C22 1.273(4) .
O12 C27 1.363(4) .
O12 H12O 1.09(5) .
O13 C28 1.372(4) .
O13 H13O 0.98(5) .
O9 C20 1.359(4) .
O9 H9O 0.98(4) .
C22 C21 1.419(4) .
C22 C23 1.436(4) .
C21 C16 1.391(4) .
C21 C20 1.414(4) .
C23 C24 1.361(4) .
C19 C20 1.365(4) .
C19 C18 1.408(4) .
C19 H19 0.9500 .
C24 C25 1.464(4) .
C25 C30 1.390(4) .
C25 C26 1.395(4) .
N4 C53 1.331(4) .
N4 C52 1.342(4) .
C27 C26 1.380(4) .
C27 C28 1.394(4) .
C16 C17 1.386(4) .
C17 C18 1.380(4) .
C17 H17 0.9500 .
C26 H26 0.9500 .
C30 C29 1.384(4) .
C30 H30 0.9500 .
C52 C51 1.382(5) .
C52 H52 0.9500 .
C51 C50 1.384(4) .
C51 H51 0.9500 .
C29 C28 1.371(4) .
C29 H29 0.9500 .
N3 C43 1.334(4) .
N3 C47 1.334(4) .
C49 C48 1.326(5) .
C49 C50 1.465(5) .
C49 H49 1.01(3) .
C45 C46 1.384(5) .
C45 C44 1.388(5) .
C45 C48 1.477(5) .
C50 C54 1.389(5) .
C48 H48 1.09(4) .
C43 C44 1.381(5) .
C43 H43 0.9500 .
C44 H44 0.9500 .
C54 C53 1.375(5) .
C54 H54 0.9500 .
C53 H53 0.9500 .
C46 C47 1.383(5) .
C46 H46 0.9500 .
C47 H47 0.9500 .
N1 C31 1.334(4) .
N1 C35 1.335(4) .
N2 C41 1.333(4) .
N2 C40 1.339(4) .
C36 C37 1.315(5) .
C36 C33 1.476(5) .
C36 H36 1.00(4) .
C38 C39 1.382(5) .
C38 C42 1.388(4) .
C38 C37 1.468(5) .
C32 C31 1.373(5) .
C32 C33 1.386(5) .
C32 H32 0.9500 .
C35 C34 1.375(5) .
C35 H35 0.9500 .
C37 H37 1.00(4) .
C33 C34 1.387(5) .
C39 C40 1.382(5) .
C39 H39 0.9500 .
C41 C42 1.379(5) .
C41 H41 0.9500 .
C42 H42 0.9500 .
C31 H31 0.9500 .
C34 H34 0.9500 .
C40 H40 0.9500 .
N5 C55 1.314(5) .
N5 C59 1.317(5) .
N6 C65 1.320(5) .
N6 C64 1.321(5) .
C65 C66 1.389(5) .
C65 H65 0.9500 .
C58 C57 1.392(7) .
C58 C59 1.404(6) .
C58 H58 0.9500 .
C62 C63 1.362(6) .
C62 C66 1.403(6) .
C62 C61 1.471(6) .
C55 C56 1.371(5) .
C55 H55 0.9500 .
C64 C63 1.355(6) .
C64 H64 0.9500 .
C59 H59 0.9500 .
C66 H66 0.9500 .
C60 C61 1.046(9) .
C60 C57 1.510(7) .
C56 C57 1.336(7) .
C56 H56 0.9500 .
C63 H63 0.9500 .
C93 C92 1.421(5) .
C93 C80 1.425(5) .
C93 C76 1.429(5) .
C80 C79 1.395(6) .
C80 C82 1.421(6) .
C89 C88 1.393(5) .
C89 C92 1.410(5) .
C89 C90 1.441(5) .
C76 C77 1.399(5) .
C76 C91 1.430(5) .
C92 C84 1.424(5) .
C91 C90 1.344(5) .
C91 H91 0.9500 .
C83 C82 1.336(6) .
C83 C84 1.412(5) .
C83 H83 0.9500 .
C90 H90 0.9500 .
C87 C86 1.368(6) .
C87 C88 1.391(6) .
C87 H87 0.9500 .
C88 H88 0.9500 .
C78 C79 1.376(6) .
C78 C77 1.394(6) .
C78 H78 0.9500 .
C82 H82 0.9500 .
C84 C86 1.401(6) .
C86 H86 0.9500 .
C77 H77 0.9500 .
C79 H79 0.9500 .
C69 C75 1.388(5) .
C69 C70 1.417(5) .
C70 C70 1.411(7) 2_665
C70 C71 1.412(5) .
C71 C73 1.398(5) .
C73 C74 1.394(5) .
C73 H73 0.9500 .
C75 C74 1.371(5) .
C75 H75 0.9500 .
C74 H74 0.9500 .
